data_4330264
loop_
_publ_author_name
'David D. Schnaars'
'Richard E. Wilson'

_publ_contact_author_address
;CSE/200 
Argonne National Laboratory
9600 S. Cass Avenue
Argonne, IL 60439
;
_publ_contact_author_email rewilson@anl.gov
_publ_contact_author_name 'Richard E. Wilson'
_publ_contact_author_phone 630-252-1288
_publ_section_title
;
 Uranium(IV) Sulfates: Investigating Structural Periodicity in the
 Tetravalent Actinides
;
_journal_name_full 'Inorganic Chemistry'
_journal_page_first 9481
_journal_page_last 9490
_journal_paper_doi 10.1021/ic301291w
_journal_volume 51
_journal_year 2012
_chemical_formula_sum 'H6 K4 O19 S4 U'
_chemical_formula_weight 832.72
_chemical_name_systematic
; 
 ? 
;
_space_group_IT_number 14
_symmetry_cell_setting monoclinic
_symmetry_space_group_name_Hall '-P 2ybc'
_symmetry_space_group_name_H-M 'P 1 21/c 1'
_atom_sites_solution_hydrogens none
_atom_sites_solution_primary direct
_atom_sites_solution_secondary difmap
_audit_creation_method SHELXL-97
_cell_angle_alpha 90.00
_cell_angle_beta 111.721(2)
_cell_angle_gamma 90.00
_cell_formula_units_Z 4
_cell_length_a 12.4184(19)
_cell_length_b 11.1585(17)
_cell_length_c 13.512(2)
_cell_measurement_reflns_used 6551
_cell_measurement_temperature 100(2)
_cell_measurement_theta_max 33.14
_cell_measurement_theta_min 4.00
_cell_volume 1739.4(5)
_computing_structure_refinement 'SHELXL-97 (Sheldrick, 2008)'
_computing_structure_solution 'SHELXS-97 (Sheldrick, 2008)'
_diffrn_ambient_temperature 100(2)
_diffrn_measured_fraction_theta_full 0.990
_diffrn_measured_fraction_theta_max 0.990
_diffrn_measurement_device_type 'BRUKER APEX II'
_diffrn_measurement_method '0.5 deg w/ exposures'
_diffrn_radiation_monochromator graphite
_diffrn_radiation_source 'fine-focus sealed tube'
_diffrn_radiation_type MoK\a
_diffrn_radiation_wavelength 0.71073
_diffrn_reflns_av_R_equivalents 0.0459
_diffrn_reflns_av_sigmaI/netI 0.0391
_diffrn_reflns_limit_h_max 19
_diffrn_reflns_limit_h_min -18
_diffrn_reflns_limit_k_max 17
_diffrn_reflns_limit_k_min -17
_diffrn_reflns_limit_l_max 20
_diffrn_reflns_limit_l_min -20
_diffrn_reflns_number 29117
_diffrn_reflns_theta_full 33.14
_diffrn_reflns_theta_max 33.14
_diffrn_reflns_theta_min 4.00
_exptl_absorpt_coefficient_mu 10.866
_exptl_absorpt_correction_T_max 0.7466
_exptl_absorpt_correction_T_min 0.5966
_exptl_absorpt_correction_type multi-scan
_exptl_absorpt_process_details SADABS
_exptl_crystal_colour Green
_exptl_crystal_density_diffrn 3.180
_exptl_crystal_description Irregular
_exptl_crystal_F_000 1560
_exptl_crystal_size_max 0.23
_exptl_crystal_size_mid 0.18
_exptl_crystal_size_min 0.14
_refine_diff_density_max 3.318
_refine_diff_density_min -1.616
_refine_diff_density_rms 0.275
_refine_ls_extinction_method none
_refine_ls_goodness_of_fit_ref 1.050
_refine_ls_hydrogen_treatment none
_refine_ls_matrix_type full
_refine_ls_number_parameters 253
_refine_ls_number_reflns 6551
_refine_ls_number_restraints 0
_refine_ls_restrained_S_all 1.050
_refine_ls_R_factor_all 0.0428
_refine_ls_R_factor_gt 0.0330
_refine_ls_shift/su_max 0.002
_refine_ls_shift/su_mean 0.000
_refine_ls_structure_factor_coef Fsqd
_refine_ls_weighting_details 'calc w=1/[\s^2^(Fo^2^)+(0.0468P)^2^+3.0260P] where P=(Fo^2^+2Fc^2^)/3'
_refine_ls_weighting_scheme calc
_refine_ls_wR_factor_gt 0.0809
_refine_ls_wR_factor_ref 0.0858
_reflns_number_gt 5564
_reflns_number_total 6551
_reflns_threshold_expression >2sigma(I)
_cod_data_source_file ic301291w_si_003_3.cif
_cod_data_source_block 3
_cod_database_code 4330264

loop_
_symmetry_equiv_pos_as_xyz
'x, y, z'
'-x, y+1/2, -z+1/2'
'-x, -y, -z'
'x, -y-1/2, z-1/2'

loop_
_atom_site_label
_atom_site_type_symbol
_atom_site_fract_x
_atom_site_fract_y
_atom_site_fract_z
_atom_site_U_iso_or_equiv
_atom_site_adp_type
_atom_site_occupancy
_atom_site_symmetry_multiplicity
_atom_site_calc_flag
O7 O 0.4108(3) 0.1927(3) 0.5538(3) 0.0167(6) Uani 1 1 d
O1 O 0.1696(3) 0.5845(3) 0.7425(2) 0.0117(5) Uani 1 1 d
O2 O 0.2613(3) 0.4017(3) 0.8079(2) 0.0123(5) Uani 1 1 d
O8 O 0.2896(3) 0.0966(3) 0.6355(3) 0.0201(7) Uani 1 1 d
K3 K 0.53049(9) 0.42685(9) 0.87152(8) 0.0203(2) Uani 1 1 d
U1 U 0.216885(12) 0.451602(12) 0.622627(11) 0.00879(5) Uani 1 1 d
S1 S 0.78731(9) 0.00973(9) 0.65610(8) 0.01052(17) Uani 1 1 d
K1 K 0.00597(8) 0.75901(9) 0.64718(8) 0.01644(17) Uani 1 1 d
S3 S 0.56360(8) 0.06467(9) 0.88368(8) 0.01024(17) Uani 1 1 d
S4 S 0.08202(8) 0.89653(9) 0.92329(8) 0.01018(17) Uani 1 1 d
S2 S 0.32220(9) 0.20822(9) 0.59927(8) 0.01141(17) Uani 1 1 d
K4 K 0.64230(8) 0.28399(8) 0.64375(8) 0.01633(17) Uani 1 1 d
K2 K 0.30374(8) 0.16155(8) 0.86081(7) 0.01408(16) Uani 1 1 d
O6 O 0.2174(3) 0.2711(3) 0.5218(2) 0.0125(5) Uani 1 1 d
O3 O 0.8843(3) -0.0247(3) 0.6261(3) 0.0179(6) Uani 1 1 d
O17 O 0.0177(10) 0.9266(8) 0.5030(9) 0.122(4) Uani 1 1 d
O14 O 0.0901(3) 1.0295(3) 0.9337(2) 0.0137(6) Uani 1 1 d
O18 O 0.0852(3) 0.1307(3) 0.7254(3) 0.0234(7) Uani 1 1 d
O16 O 0.1316(3) 0.8488(3) 0.8504(2) 0.0151(6) Uani 1 1 d
O19 O 0.2407(5) 0.8564(4) 0.6501(3) 0.0482(14) Uani 1 1 d
O15 O 0.0427(2) 0.3610(3) 0.6119(2) 0.0145(6) Uani 1 1 d
O11 O 0.5432(3) 0.4954(3) 0.6542(3) 0.0146(6) Uani 1 1 d
O9 O 0.3424(3) 0.4975(3) 0.5295(2) 0.0122(5) Uani 1 1 d
O5 O 0.3613(3) 0.2976(3) 0.6902(2) 0.0141(6) Uani 1 1 d
O13 O 0.1428(3) 0.8541(3) 1.0353(2) 0.0121(5) Uani 1 1 d
O12 O 0.5479(3) 0.1839(3) 0.9193(3) 0.0144(6) Uani 1 1 d
O10 O 0.6140(3) 0.0706(3) 0.7969(2) 0.0118(5) Uani 1 1 d
O4 O 0.6959(3) 0.0726(3) 0.5724(3) 0.0168(6) Uani 1 1 d

loop_
_atom_site_aniso_label
_atom_site_aniso_U_11
_atom_site_aniso_U_22
_atom_site_aniso_U_33
_atom_site_aniso_U_23
_atom_site_aniso_U_13
_atom_site_aniso_U_12
O7 0.0150(14) 0.0193(15) 0.0160(14) -0.0034(12) 0.0059(12) 0.0015(12)
O1 0.0136(13) 0.0100(12) 0.0109(13) 0.0030(10) 0.0037(11) 0.0039(11)
O2 0.0160(14) 0.0098(13) 0.0103(13) 0.0022(10) 0.0040(11) 0.0035(11)
O8 0.0303(18) 0.0105(14) 0.0208(16) 0.0012(12) 0.0111(14) 0.0022(13)
K3 0.0220(5) 0.0155(4) 0.0165(4) 0.0016(3) -0.0011(4) -0.0015(4)
U1 0.00887(7) 0.00802(7) 0.00828(7) 0.00026(5) 0.00179(5) -0.00003(5)
S1 0.0119(4) 0.0106(4) 0.0090(4) -0.0014(3) 0.0037(3) 0.0003(3)
K1 0.0147(4) 0.0144(4) 0.0167(4) -0.0021(3) 0.0017(3) 0.0015(3)
S3 0.0093(4) 0.0099(4) 0.0110(4) 0.0000(3) 0.0032(3) 0.0008(3)
S4 0.0094(4) 0.0103(4) 0.0093(4) -0.0015(3) 0.0017(3) 0.0009(3)
S2 0.0143(4) 0.0088(4) 0.0103(4) 0.0003(3) 0.0036(3) 0.0015(3)
K4 0.0160(4) 0.0145(4) 0.0179(4) -0.0027(3) 0.0056(3) 0.0020(3)
K2 0.0142(4) 0.0150(4) 0.0135(4) 0.0026(3) 0.0056(3) 0.0039(3)
O6 0.0124(13) 0.0108(13) 0.0128(13) -0.0003(11) 0.0029(11) -0.0003(10)
O3 0.0169(15) 0.0209(16) 0.0196(16) -0.0056(13) 0.0109(13) 0.0002(12)
O17 0.149(9) 0.129(7) 0.125(8) 0.051(7) 0.093(7) 0.055(7)
O14 0.0152(14) 0.0103(13) 0.0118(14) 0.0004(10) 0.0005(11) 0.0013(11)
O18 0.0170(15) 0.0270(18) 0.0242(17) 0.0046(14) 0.0053(13) -0.0039(14)
O16 0.0151(14) 0.0169(14) 0.0145(14) -0.0048(12) 0.0071(11) 0.0001(12)
O19 0.101(4) 0.024(2) 0.023(2) -0.0093(17) 0.028(2) -0.034(2)
O15 0.0086(12) 0.0180(15) 0.0156(14) 0.0037(12) 0.0029(11) -0.0004(11)
O11 0.0104(13) 0.0116(13) 0.0211(15) 0.0021(12) 0.0051(11) 0.0021(11)
O9 0.0123(13) 0.0117(13) 0.0116(13) -0.0020(11) 0.0034(11) -0.0024(11)
O5 0.0175(14) 0.0115(13) 0.0102(13) -0.0014(11) 0.0016(11) 0.0040(11)
O13 0.0128(13) 0.0125(13) 0.0089(12) 0.0006(10) 0.0015(10) 0.0016(11)
O12 0.0169(14) 0.0097(13) 0.0166(14) -0.0022(11) 0.0063(12) 0.0002(11)
O10 0.0101(13) 0.0140(13) 0.0116(13) -0.0004(11) 0.0042(11) 0.0008(10)
O4 0.0202(16) 0.0150(14) 0.0114(14) -0.0004(11) 0.0015(12) 0.0026(12)

loop_
_atom_type_symbol
_atom_type_description
_atom_type_scat_dispersion_real
_atom_type_scat_dispersion_imag
_atom_type_scat_source
H H 0.0000 0.0000 'International Tables Vol C Tables 4.2.6.8 and 6.1.1.4'
O O 0.0106 0.0060 'International Tables Vol C Tables 4.2.6.8 and 6.1.1.4'
S S 0.1246 0.1234 'International Tables Vol C Tables 4.2.6.8 and 6.1.1.4'
K K 0.2009 0.2494 'International Tables Vol C Tables 4.2.6.8 and 6.1.1.4'
U U -9.6767 9.6646 'International Tables Vol C Tables 4.2.6.8 and 6.1.1.4'

loop_
_geom_angle_atom_site_label_1
_geom_angle_atom_site_label_2
_geom_angle_atom_site_label_3
_geom_angle
_geom_angle_site_symmetry_1
_geom_angle_site_symmetry_3
S1 O1 U1 100.04(15) 2_656 .
S1 O2 U1 100.66(14) 2_656 .
O15 U1 O10 155.13(11) . 2_656
O15 U1 O9 145.68(11) . .
O10 U1 O9 58.96(10) 2_656 .
O15 U1 O5 104.87(11) . .
O10 U1 O5 79.48(11) 2_656 .
O9 U1 O5 79.25(11) . .
O15 U1 O2 79.44(11) . .
O10 U1 O2 80.27(10) 2_656 .
O9 U1 O2 130.50(10) . .
O5 U1 O2 65.84(10) . .
O15 U1 O1 81.89(11) . .
O10 U1 O1 75.19(10) 2_656 .
O9 U1 O1 125.91(10) . .
O5 U1 O1 120.94(10) . .
O2 U1 O1 57.87(10) . .
O15 U1 O6 78.58(11) . .
O10 U1 O6 122.18(10) 2_656 .
O9 U1 O6 75.26(10) . .
O5 U1 O6 57.67(10) . .
O2 U1 O6 109.99(10) . .
O1 U1 O6 158.83(10) . .
O15 U1 O14 75.59(11) . 4_575
O10 U1 O14 122.92(10) 2_656 4_575
O9 U1 O14 74.20(10) . 4_575
O5 U1 O14 123.72(10) . 4_575
O2 U1 O14 154.86(11) . 4_575
O1 U1 O14 114.87(10) . 4_575
O6 U1 O14 67.89(10) . 4_575
O15 U1 O13 100.16(10) . 4_575
O10 U1 O13 80.72(10) 2_656 4_575
O9 U1 O13 76.21(10) . 4_575
O5 U1 O13 154.05(11) . 4_575
O2 U1 O13 126.59(10) . 4_575
O1 U1 O13 69.11(10) . 4_575
O6 U1 O13 122.38(10) . 4_575
O14 U1 O13 56.58(10) 4_575 4_575
O15 U1 S3 175.10(8) . 2_656
O10 U1 S3 29.62(7) 2_656 2_656
O9 U1 S3 29.45(7) . 2_656
O5 U1 S3 75.92(8) . 2_656
O2 U1 S3 105.16(8) . 2_656
O1 U1 S3 101.93(8) . 2_656
O6 U1 S3 98.04(7) . 2_656
O14 U1 S3 99.89(8) 4_575 2_656
O13 U1 S3 78.57(7) 4_575 2_656
O15 U1 S1 78.70(8) . 2_656
O10 U1 S1 76.59(7) 2_656 2_656
O9 U1 S1 135.55(7) . 2_656
O5 U1 S1 93.43(7) . 2_656
O2 U1 S1 28.75(7) . 2_656
O1 U1 S1 29.13(7) . 2_656
O6 U1 S1 136.28(7) . 2_656
O14 U1 S1 138.99(8) 4_575 2_656
O13 U1 S1 98.13(7) 4_575 2_656
S3 U1 S1 106.14(3) 2_656 2_656
O15 U1 S2 91.76(8) . .
O10 U1 S2 101.66(8) 2_656 .
O9 U1 S2 75.58(8) . .
O5 U1 S2 28.88(7) . .
O2 U1 S2 87.73(7) . .
O1 U1 S2 145.60(7) . .
O6 U1 S2 28.79(7) . .
O14 U1 S2 95.85(7) 4_575 .
O13 U1 S2 145.06(7) 4_575 .
S3 U1 S2 86.78(3) 2_656 .
S1 U1 S2 116.46(3) 2_656 .
O4 S1 O3 113.5(2) . .
O4 S1 O2 110.29(19) . 2_646
O3 S1 O2 110.48(19) . 2_646
O4 S1 O1 110.41(18) . 2_646
O3 S1 O1 110.11(19) . 2_646
O2 S1 O1 101.39(17) 2_646 2_646
O4 S1 U1 124.65(14) . 2_646
O3 S1 U1 121.84(15) . 2_646
O2 S1 U1 50.59(11) 2_646 2_646
O1 S1 U1 50.83(12) 2_646 2_646
O12 S3 O11 112.75(19) . 2_646
O12 S3 O9 110.88(18) . 2_646
O11 S3 O9 110.54(18) 2_646 2_646
O12 S3 O10 111.09(18) . .
O11 S3 O10 109.49(18) 2_646 .
O9 S3 O10 101.53(17) 2_646 .
O12 S3 U1 128.48(13) . 2_646
O11 S3 U1 118.77(13) 2_646 2_646
O9 S3 U1 51.10(12) 2_646 2_646
O10 S3 U1 50.66(12) . 2_646
O16 S4 O14 113.63(19) . .
O16 S4 O15 109.81(18) . 2_556
O14 S4 O15 108.63(18) . 2_556
O16 S4 O13 112.99(19) . .
O14 S4 O13 103.22(18) . .
O15 S4 O13 108.24(18) 2_556 .
O16 S4 U1 124.43(14) . 4_576
O14 S4 U1 51.51(12) . 4_576
O15 S4 U1 125.76(13) 2_556 4_576
O13 S4 U1 52.08(12) . 4_576
O8 S2 O7 112.9(2) . .
O8 S2 O6 110.9(2) . .
O7 S2 O6 110.80(18) . .
O8 S2 O5 109.70(19) . .
O7 S2 O5 110.82(19) . .
O6 S2 O5 101.08(17) . .
O8 S2 U1 122.74(15) . .
O7 S2 U1 124.34(14) . .
O6 S2 U1 51.02(12) . .
O5 S2 U1 50.06(12) . .
S2 O6 U1 100.19(15) . .
S4 O14 U1 100.22(15) . 4_576
S4 O15 U1 136.82(19) 2_546 .
S3 O9 U1 99.45(15) 2_656 .
S2 O5 U1 101.06(15) . .
S4 O13 U1 99.45(15) . 4_576
S3 O10 U1 99.72(15) . 2_646

loop_
_geom_bond_atom_site_label_1
_geom_bond_atom_site_label_2
_geom_bond_distance
_geom_bond_site_symmetry_2
O7 S2 1.455(3) .
O1 S1 1.522(3) 2_656
O1 U1 2.424(3) .
O2 S1 1.507(3) 2_656
O2 U1 2.420(3) .
O8 S2 1.449(3) .
U1 O15 2.343(3) .
U1 O10 2.380(3) 2_656
U1 O9 2.393(3) .
U1 O5 2.407(3) .
U1 O6 2.433(3) .
U1 O14 2.463(3) 4_575
U1 O13 2.477(3) 4_575
U1 S3 3.0335(11) 2_656
U1 S1 3.0786(11) 2_656
U1 S2 3.0807(11) .
S1 O4 1.452(3) .
S1 O3 1.457(3) .
S1 O2 1.507(3) 2_646
S1 O1 1.522(3) 2_646
S1 U1 3.0786(11) 2_646
S3 O12 1.452(3) .
S3 O11 1.454(3) 2_646
S3 O9 1.512(3) 2_646
S3 O10 1.521(3) .
S3 U1 3.0335(11) 2_646
S4 O16 1.442(3) .
S4 O14 1.491(3) .
S4 O15 1.495(3) 2_556
S4 O13 1.497(3) .
S4 U1 3.0971(10) 4_576
S2 O6 1.507(3) .
S2 O5 1.516(3) .
O17 O17 1.690(18) 3_576
O14 U1 2.463(3) 4_576
O15 S4 1.495(3) 2_546
O11 S3 1.454(3) 2_656
O9 S3 1.512(3) 2_656
O13 U1 2.477(3) 4_576
O10 U1 2.380(3) 2_646
